data_4077000
loop_
_publ_author_name
'Eisler, Dana'
'Hong, Wei'
'Jennings, Michael C.'
'Puddephatt, Richard J.'

_publ_section_title
;
 An Organometallic Octopus Complex:&#x00A0; Structure and Properties of a
 Resorcinarene with 16 Cobalt Centers
;
_journal_issue 19
_journal_name_full Organometallics
_journal_page_first 3955
_journal_paper_doi 10.1021/om020394y
_journal_volume 21
_journal_year 2002
_chemical_formula_sum 'C138 H86 Co16 O56'
_chemical_formula_weight 3582.95
_chemical_name_systematic
; 
 ? 
;
_space_group_IT_number 2
_symmetry_cell_setting triclinic
_symmetry_space_group_name_Hall '-P 1'
_symmetry_space_group_name_H-M 'P -1'
_atom_sites_solution_hydrogens geom
_atom_sites_solution_primary direct
_atom_sites_solution_secondary difmap
_audit_creation_method SHELXL-97
_cell_angle_alpha 97.7490(10)
_cell_angle_beta 94.9380(10)
_cell_angle_gamma 96.8140(10)
_cell_formula_units_Z 2
_cell_length_a 15.0144(3)
_cell_length_b 19.7712(3)
_cell_length_c 25.3065(4)
_cell_measurement_temperature 150(2)
_cell_volume 7351.2(2)
_computing_cell_refinement 'Nonius DENZO'
_computing_data_collection 'Nonius COLLECT'
_computing_data_reduction 'Nonius DENZO'
_computing_molecular_graphics 'Bruker SHELXTL'
_computing_publication_material 'Bruker SHELXTL'
_computing_structure_refinement 'SHELXL-97 (Sheldrick, 1997)'
_computing_structure_solution 'SHELXS-97 (Sheldrick, 1990)'
_diffrn_ambient_temperature 150(2)
_diffrn_measured_fraction_theta_full 0.989
_diffrn_measured_fraction_theta_max 0.989
_diffrn_measurement_device_type 'Nonius Kappa CCD'
_diffrn_measurement_method 'phi/omega scans'
_diffrn_radiation_monochromator graphite
_diffrn_radiation_source 'fine-focus sealed tube'
_diffrn_radiation_type MoK\a
_diffrn_radiation_wavelength 0.71073
_diffrn_reflns_av_R_equivalents 0.0400
_diffrn_reflns_av_sigmaI/netI 0.0636
_diffrn_reflns_limit_h_max 19
_diffrn_reflns_limit_h_min 0
_diffrn_reflns_limit_k_max 25
_diffrn_reflns_limit_k_min -25
_diffrn_reflns_limit_l_max 32
_diffrn_reflns_limit_l_min -32
_diffrn_reflns_number 137482
_diffrn_reflns_theta_full 27.52
_diffrn_reflns_theta_max 27.52
_diffrn_reflns_theta_min 2.64
_exptl_absorpt_coefficient_mu 1.840
_exptl_absorpt_correction_T_max 0.7098
_exptl_absorpt_correction_T_min 0.6083
_exptl_absorpt_correction_type integration
_exptl_crystal_colour red
_exptl_crystal_density_diffrn 1.619
_exptl_crystal_density_method 'not measured'
_exptl_crystal_description block
_exptl_crystal_F_000 3588
_exptl_crystal_size_max 0.30
_exptl_crystal_size_mid 0.30
_exptl_crystal_size_min 0.20
_refine_diff_density_max 1.591
_refine_diff_density_min -1.027
_refine_diff_density_rms 0.110
_refine_ls_extinction_method none
_refine_ls_goodness_of_fit_ref 1.019
_refine_ls_hydrogen_treatment mixed
_refine_ls_matrix_type full
_refine_ls_number_parameters 1453
_refine_ls_number_reflns 33455
_refine_ls_number_restraints 33
_refine_ls_restrained_S_all 1.020
_refine_ls_R_factor_all 0.1089
_refine_ls_R_factor_gt 0.0742
_refine_ls_shift/su_max 0.164
_refine_ls_shift/su_mean 0.002
_refine_ls_structure_factor_coef Fsqd
_refine_ls_weighting_details 'calc w=1/[\s^2^(Fo^2^)+(0.0831P)^2^+27.2559P] where P=(Fo^2^+2Fc^2^)/3'
_refine_ls_weighting_scheme calc
_refine_ls_wR_factor_gt 0.1819
_refine_ls_wR_factor_ref 0.2068
_reflns_number_gt 23746
_reflns_number_total 33455
_reflns_threshold_expression >2sigma(I)
_cod_data_source_file om020394y.cif
_cod_data_source_block complex_9
_cod_depositor_comments
;
The following automatic conversions were performed:

'_symmetry_cell_setting' value 'Triclinic' changed to 'triclinic'
according to /home/saulius/struct/CIF-dictionaries/cif_core.dic
dictionary named 'cif_core.dic' version 2.4.1 from 2010-06-29.

Automatic conversion script
Id: cif_fix_values 1715 2011-07-08 13:25:40Z adriana 
;
_cod_original_sg_symbol_H-M P-1
_cod_database_code 4077000

loop_
_symmetry_equiv_pos_as_xyz
'x, y, z'
'-x, -y, -z'

loop_
_atom_site_label
_atom_site_type_symbol
_atom_site_fract_x
_atom_site_fract_y
_atom_site_fract_z
_atom_site_U_iso_or_equiv
_atom_site_adp_type
_atom_site_occupancy
_atom_site_symmetry_multiplicity
_atom_site_calc_flag
_atom_site_refinement_flags
_atom_site_disorder_assembly
_atom_site_disorder_group
Co1A Co -2.32994(6) -3.06561(4) 0.42874(3) 0.0509(2) Uani 1 1 d . . .
C31A C -2.4255(5) -3.0779(4) 0.4655(3) 0.0688(19) Uani 1 1 d . . .
O31A O -2.4876(4) -3.0785(3) 0.4888(3) 0.098(2) Uani 1 1 d . . .
C41A C -2.2411(6) -3.0930(4) 0.4714(3) 0.074(2) Uani 1 1 d . . .
O41A O -2.1827(5) -3.1086(4) 0.4958(2) 0.109(2) Uani 1 1 d . . .
C51A C -2.3542(4) -3.1352(4) 0.3720(3) 0.0574(15) Uani 1 1 d . . .
O51A O -2.3681(4) -3.1766(3) 0.3359(2) 0.0749(14) Uani 1 1 d . . .
Co2A Co -2.23124(5) -2.97783(4) 0.39290(3) 0.04999(19) Uani 1 1 d . . .
C32A C -2.2197(4) -2.8966(3) 0.3674(3) 0.0549(15) Uani 1 1 d . . .
O32A O -2.2142(3) -2.8464(3) 0.3507(2) 0.0730(13) Uani 1 1 d . . .
C42A C -2.1287(5) -2.9646(5) 0.4403(3) 0.079(2) Uani 1 1 d . . .
O42A O -2.0694(5) -2.9561(4) 0.4714(3) 0.126(3) Uani 1 1 d . . .
C52A C -2.2063(4) -3.0365(3) 0.3370(3) 0.0582(16) Uani 1 1 d . . .
O52A O -2.1914(4) -3.0751(3) 0.3027(2) 0.0773(14) Uani 1 1 d . . .
Co3A Co -2.75342(6) -3.07745(5) 0.37251(3) 0.0549(2) Uani 1 1 d . . .
C33A C -2.6496(5) -3.1104(4) 0.3634(3) 0.0663(19) Uani 1 1 d . . .
O33A O -2.5840(4) -3.1315(3) 0.3552(3) 0.0923(18) Uani 1 1 d . . .
C43A C -2.7906(5) -3.1263(5) 0.4236(3) 0.078(2) Uani 1 1 d . . .
O43A O -2.8180(4) -3.1571(4) 0.4554(3) 0.107(2) Uani 1 1 d . . .
C53A C -2.7143(5) -2.9896(4) 0.4038(3) 0.0671(18) Uani 1 1 d . . .
O53A O -2.6893(4) -2.9334(3) 0.4205(2) 0.0896(18) Uani 1 1 d . . .
Co4A Co -2.90664(5) -3.06545(5) 0.33302(4) 0.0569(2) Uani 1 1 d . . .
C34A C -2.9799(5) -3.0718(4) 0.2722(3) 0.0696(19) Uani 1 1 d . . .
O34A O -3.0211(4) -3.0763(3) 0.2324(2) 0.0891(17) Uani 1 1 d . . .
C44A C -2.9794(6) -3.1141(5) 0.3725(4) 0.095(3) Uani 1 1 d . . .
O44A O -3.0253(5) -3.1441(5) 0.3964(3) 0.149(4) Uani 1 1 d . . .
C54A C -2.9110(5) -2.9762(5) 0.3609(4) 0.084(2) Uani 1 1 d . . .
O54A O -2.9120(5) -2.9197(4) 0.3779(3) 0.120(3) Uani 1 1 d . . .
Co1B Co -2.89250(4) -2.98135(3) 0.10172(3) 0.03655(15) Uani 1 1 d . . .
C31B C -2.9242(3) -2.9483(3) 0.1656(2) 0.0457(12) Uani 1 1 d . . .
O31B O -2.9411(3) -2.9256(3) 0.20673(19) 0.0683(13) Uani 1 1 d . . .
C41B C -2.9503(4) -3.0693(3) 0.0932(2) 0.0522(14) Uani 1 1 d . . .
O41B O -2.9854(3) -3.1247(2) 0.0881(2) 0.0724(14) Uani 1 1 d . . .
C51B C -2.9566(4) -2.9334(3) 0.0597(2) 0.0460(12) Uani 1 1 d . . .
O51B O -2.9921(3) -2.8997(3) 0.03400(19) 0.0670(12) Uani 1 1 d . . .
Co2B Co -2.76692(5) -2.99585(3) 0.04533(3) 0.03739(16) Uani 1 1 d . . .
C32B C -2.6485(4) -2.9785(4) 0.0393(3) 0.0610(17) Uani 1 1 d . . .
O32B O -2.5748(4) -2.9659(4) 0.0365(2) 0.104(2) Uani 1 1 d . . .
C42B C -2.7861(5) -3.0892(3) 0.0275(3) 0.0578(15) Uani 1 1 d . . .
O42B O -2.7980(5) -3.1468(2) 0.0189(3) 0.0952(19) Uani 1 1 d . . .
C52B C -2.8112(4) -2.9625(3) -0.0133(2) 0.0470(13) Uani 1 1 d . . .
O52B O -2.8406(4) -2.9422(3) -0.04976(18) 0.0726(14) Uani 1 1 d . . .
Co3B Co -2.94658(5) -2.57552(4) 0.08687(3) 0.04484(18) Uani 1 1 d . . .
C33B C -2.9312(4) -2.5371(4) 0.1562(3) 0.0574(15) Uani 1 1 d . . .
O33B O -2.9236(3) -2.5122(3) 0.1995(2) 0.0873(17) Uani 1 1 d . . .
C43B C -3.0702(4) -2.5906(4) 0.0799(3) 0.0593(16) Uani 1 1 d . . .
O43B O -3.1460(3) -2.6017(3) 0.0764(2) 0.0808(15) Uani 1 1 d . . .
C53B C -2.9146(4) -2.4990(3) 0.0569(2) 0.0483(13) Uani 1 1 d . . .
O53B O -2.8916(3) -2.4520(2) 0.0381(2) 0.0649(12) Uani 1 1 d . . .
Co4B Co -2.91340(5) -2.66262(4) 0.01381(3) 0.04736(19) Uani 1 1 d . . .
C34B C -2.8611(5) -2.7377(3) -0.0057(3) 0.0647(18) Uani 1 1 d . . .
O34B O -2.8276(4) -2.7854(3) -0.0154(3) 0.100(2) Uani 1 1 d . . .
C44B C -3.0287(5) -2.6964(3) -0.0132(3) 0.069(2) Uani 1 1 d . . .
O44B O -3.1011(4) -2.7178(3) -0.0285(3) 0.099(2) Uani 1 1 d . . .
C54B C -2.8727(5) -2.6063(4) -0.0325(2) 0.0605(16) Uani 1 1 d . . .
O54B O -2.8468(5) -2.5694(3) -0.0597(2) 0.0896(17) Uani 1 1 d . . .
Co1C Co -2.77855(5) -2.28528(3) 0.17235(3) 0.03772(16) Uani 1 1 d . . .
C31C C -2.8856(4) -2.3361(3) 0.1550(3) 0.0553(15) Uani 1 1 d . . .
O31C O -2.9538(3) -2.3688(3) 0.1428(3) 0.0876(18) Uani 1 1 d . . .
C41C C -2.8098(4) -2.2004(3) 0.1677(2) 0.0454(12) Uani 1 1 d . . .
O41C O -2.8270(3) -2.1472(2) 0.16423(19) 0.0629(12) Uani 1 1 d . . .
C51C C -2.7607(5) -2.2936(3) 0.2432(3) 0.0567(15) Uani 1 1 d . . .
O51C O -2.7493(5) -2.2994(3) 0.2874(2) 0.0887(18) Uani 1 1 d . . .
Co2C Co -2.62183(5) -2.25868(4) 0.15192(3) 0.04502(18) Uani 1 1 d . . .
C32C C -2.5323(5) -2.2833(3) 0.1143(3) 0.0616(16) Uani 1 1 d . . .
O32C O -2.4778(4) -2.2986(3) 0.0890(3) 0.0990(19) Uani 1 1 d . . .
C42C C -2.6236(5) -2.1723(4) 0.1348(4) 0.081(2) Uani 1 1 d . . .
O42C O -2.6254(4) -2.1194(3) 0.1236(4) 0.124(3) Uani 1 1 d . . .
C52C C -2.5684(5) -2.2460(3) 0.2198(3) 0.0620(17) Uani 1 1 d . . .
O52C O -2.5364(4) -2.2385(3) 0.2630(2) 0.099(2) Uani 1 1 d . . .
Co3C Co -2.16063(11) -2.31251(7) 0.21222(9) 0.0705(5) Uani 0.60 1 d PD A 1
C33C C -2.2236(9) -2.2988(7) 0.1523(6) 0.083(4) Uani 0.60 1 d PD A 1
O33C O -2.2678(10) -2.2915(8) 0.1152(5) 0.128(5) Uani 0.60 1 d PD A 1
C43C C -2.0553(10) -2.2600(7) 0.2073(10) 0.109(7) Uani 0.60 1 d PD A 1
O43C O -1.9930(9) -2.2222(6) 0.2052(9) 0.148(7) Uani 0.60 1 d PD A 1
C53C C -2.1470(8) -2.4015(5) 0.1943(8) 0.077(4) Uani 0.60 1 d PD A 1
O53C O -2.138(2) -2.4574(7) 0.1850(9) 0.096(6) Uani 0.60 1 d PD A 1
Co4C Co -2.15025(10) -2.30922(7) 0.31053(9) 0.0695(5) Uani 0.60 1 d PD A 1
C34C C -2.1905(9) -2.2762(8) 0.3718(6) 0.088(4) Uani 0.60 1 d PD A 1
O34C O -2.2170(8) -2.2518(7) 0.4104(5) 0.109(4) Uani 0.60 1 d PD A 1
C44C C -2.0311(7) -2.2798(7) 0.3231(9) 0.104(6) Uani 0.60 1 d PD A 1
O44C O -1.9542(7) -2.2635(6) 0.3312(9) 0.141(6) Uani 0.60 1 d PD A 1
C54C C -2.1527(13) -2.3993(7) 0.3163(10) 0.088(7) Uani 0.60 1 d PD A 1
O54C O -2.1558(6) -2.4568(5) 0.3215(7) 0.131(6) Uani 0.60 1 d PD A 1
Co3C Co -2.21203(19) -2.28846(13) 0.20395(13) 0.0699(7) Uani 0.40 1 d PD A 2
C33C C -2.2940(13) -2.2302(11) 0.1936(12) 0.103(8) Uani 0.40 1 d PD A 2
O33C O -2.3465(11) -2.1921(10) 0.1914(10) 0.136(8) Uani 0.40 1 d PD A 2
C43C C -2.1123(13) -2.2515(10) 0.1775(11) 0.084(7) Uani 0.40 1 d PD A 2
O43C O -2.0468(13) -2.2308(9) 0.1602(10) 0.112(7) Uani 0.40 1 d PD A 2
C53C C -2.2622(14) -2.3605(9) 0.1551(7) 0.076(5) Uani 0.40 1 d PD A 2
O53C O -2.2924(13) -2.4097(9) 0.1263(6) 0.108(5) Uani 0.40 1 d PD A 2
Co4C Co -2.13455(14) -2.34467(12) 0.27174(11) 0.0599(6) Uani 0.40 1 d PD A 2
C34C C -2.132(2) -2.372(3) 0.3366(10) 0.120(15) Uani 0.40 1 d PD A 2
O34C O -2.1316(15) -2.3852(19) 0.3797(9) 0.183(13) Uani 0.40 1 d PD A 2
C44C C -2.0193(9) -2.3062(10) 0.2740(10) 0.074(5) Uani 0.40 1 d PD A 2
O44C O -1.9476(8) -2.2787(8) 0.2760(10) 0.108(6) Uani 0.40 1 d PD A 2
C54C C -2.1412(12) -2.4266(9) 0.2283(9) 0.067(5) Uani 0.40 1 d PD A 2
O54C O -2.142(3) -2.4778(10) 0.2015(13) 0.100(11) Uani 0.40 1 d PD A 2
Co1D Co -2.46347(6) -2.58112(5) 0.06350(3) 0.0581(2) Uani 1 1 d . . .
C31D C -2.4568(9) -2.4939(5) 0.0917(4) 0.109(4) Uani 1 1 d . . .
O31D O -2.4501(10) -2.4382(4) 0.1124(4) 0.205(6) Uani 1 1 d . . .
C41D C -2.5677(6) -2.5905(6) 0.0190(3) 0.091(3) Uani 1 1 d . . .
O41D O -2.6321(4) -2.5966(5) -0.0090(2) 0.114(3) Uani 1 1 d . . .
C51D C -2.3743(5) -2.5759(3) 0.0194(2) 0.0574(15) Uani 1 1 d . . .
O51D O -2.3197(3) -2.5715(3) -0.0088(2) 0.0772(14) Uani 1 1 d . . .
Co2D Co -2.46703(6) -2.70064(5) 0.08053(4) 0.0591(2) Uani 1 1 d . . .
C32D C -2.4870(5) -2.7632(4) 0.1243(4) 0.081(2) Uani 1 1 d . . .
O32D O -2.5065(4) -2.8027(3) 0.1515(3) 0.115(3) Uani 1 1 d . . .
C42D C -2.5645(6) -2.7359(5) 0.0331(4) 0.086(2) Uani 1 1 d . . .
O42D O -2.6265(5) -2.7594(5) 0.0057(3) 0.136(3) Uani 1 1 d . . .
C52D C -2.3706(6) -2.7249(4) 0.0475(4) 0.085(2) Uani 1 1 d . . .
O52D O -2.3077(5) -2.7371(3) 0.0275(4) 0.134(3) Uani 1 1 d . . .
Co3D Co -2.38020(5) -2.97209(4) 0.15433(3) 0.0502(2) Uani 1 1 d . D .
C33D C -2.4918(4) -2.9584(3) 0.1704(3) 0.0550(15) Uani 1 1 d . . .
O33D O -2.5620(3) -2.9499(3) 0.18031(19) 0.0696(13) Uani 1 1 d . . .
C43D C -2.4012(5) -3.0625(4) 0.1272(4) 0.094(3) Uani 1 1 d . . .
O43D O -2.4130(5) -3.1194(3) 0.1094(4) 0.154(4) Uani 1 1 d . . .
C53D C -2.3730(4) -2.9271(4) 0.0965(3) 0.0609(16) Uani 1 1 d . . .
O53D O -2.3654(4) -2.8948(3) 0.0630(2) 0.0864(16) Uani 1 1 d . . .
Co4D Co -2.21891(5) -2.96375(4) 0.18793(3) 0.04565(18) Uani 1 1 d . D .
C34D C -2.1329(4) -2.9376(3) 0.2428(3) 0.0512(13) Uani 1 1 d . . .
O34D O -2.0815(3) -2.9199(3) 0.27941(18) 0.0632(12) Uani 1 1 d . . .
C44D C -2.2052(5) -3.0544(4) 0.1729(3) 0.0692(19) Uani 1 1 d . . .
O44D O -2.1994(4) -3.1112(3) 0.1631(3) 0.102(2) Uani 1 1 d . . .
C54D C -2.1710(4) -2.9208(3) 0.1361(3) 0.0571(15) Uani 1 1 d . . .
O54D O -2.1438(4) -2.8909(3) 0.1042(2) 0.0791(15) Uani 1 1 d . . .
C1A C -2.3219(4) -2.9642(3) 0.4425(2) 0.0527(14) Uiso 1 1 d . . .
H1AA H -2.2928 -2.9464 0.4773 0.063 Uiso 1 1 calc R . .
C2A C -2.3626(4) -2.9892(3) 0.3940(2) 0.0437(12) Uiso 1 1 d . . .
C3A C -2.4445(4) -2.9831(3) 0.3578(2) 0.0417(11) Uiso 1 1 d . . .
H3AA H -2.4502 -3.0180 0.3253 0.050 Uiso 1 1 calc R . .
H3AB H -2.4993 -2.9908 0.3765 0.050 Uiso 1 1 calc R . .
O4A O -2.4349(2) -2.91568(19) 0.34342(14) 0.0437(8) Uiso 1 1 d . . .
C5A C -2.51325(15) -2.89144(13) 0.32574(12) 0.0356(10) Uiso 1 1 d G . .
C6A C -2.50964(14) -2.82056(13) 0.32768(12) 0.0317(9) Uiso 1 1 d G D .
C7A C -2.58669(18) -2.79228(10) 0.31257(12) 0.0306(9) Uiso 1 1 d G . .
H7AA H -2.5842 -2.7438 0.3139 0.037 Uiso 1 1 calc R . .
C8A C -2.66734(15) -2.83488(13) 0.29550(12) 0.0299(9) Uiso 1 1 d G . .
C9A C -2.67095(15) -2.90576(12) 0.29356(12) 0.0317(9) Uiso 1 1 d G . .
C10A C -2.59390(19) -2.93404(10) 0.30867(13) 0.0346(10) Uiso 1 1 d G . .
H10A H -2.5964 -2.9825 0.3073 0.042 Uiso 1 1 calc R . .
O11A O -2.7541(2) -2.94498(18) 0.27817(13) 0.0393(8) Uiso 1 1 d . . .
C12A C -2.7594(3) -3.0168(2) 0.26071(19) 0.0363(10) Uiso 1 1 d . . .
H12A H -2.6989 -3.0277 0.2526 0.044 Uiso 1 1 calc R . .
H12B H -2.8005 -3.0290 0.2271 0.044 Uiso 1 1 calc R . .
C13A C -2.7921(4) -3.0595(3) 0.3006(2) 0.0443(12) Uiso 1 1 d . . .
C14A C -2.8209(4) -3.1252(3) 0.3056(2) 0.0515(13) Uiso 1 1 d . . .
H14A H -2.8411 -3.1716 0.3092 0.062 Uiso 1 1 calc R . .
C15A C -2.7546(3) -2.8019(2) 0.28495(17) 0.0288(9) Uiso 1 1 d . . .
H15A H -2.8010 -2.8390 0.2647 0.035 Uiso 1 1 calc R . .
C16A C -2.7889(3) -2.7795(3) 0.33948(19) 0.0364(10) Uiso 1 1 d . . .
H16A H -2.7873 -2.8177 0.3610 0.044 Uiso 1 1 calc R . .
H16B H -2.7472 -2.7397 0.3588 0.044 Uiso 1 1 calc R . .
C17A C -2.8848(4) -2.7597(3) 0.3356(2) 0.0448(12) Uiso 1 1 d . . .
H17A H -2.8874 -2.7228 0.3129 0.054 Uiso 1 1 calc R . .
H17B H -2.9272 -2.8002 0.3178 0.054 Uiso 1 1 calc R . .
C18A C -2.9149(5) -2.7354(3) 0.3890(2) 0.0702(18) Uiso 1 1 d G . .
C19A C -2.9008(5) -2.6649(3) 0.4064(3) 0.103(3) Uiso 1 1 d G . .
H19A H -2.8779 -2.6343 0.3833 0.124 Uiso 1 1 calc R . .
C20A C -2.9202(6) -2.6391(4) 0.4573(3) 0.135(4) Uiso 1 1 d G . .
H20A H -2.9106 -2.5908 0.4692 0.162 Uiso 1 1 calc R . .
C21A C -2.9537(7) -2.6838(6) 0.4910(3) 0.186(7) Uiso 1 1 d G . .
H21A H -2.9669 -2.6661 0.5258 0.223 Uiso 1 1 calc R . .
C22A C -2.9678(8) -2.7544(6) 0.4737(4) 0.242(10) Uiso 1 1 d G . .
H22A H -2.9907 -2.7849 0.4967 0.290 Uiso 1 1 calc R . .
C23A C -2.9484(7) -2.7802(3) 0.4227(4) 0.228(9) Uiso 1 1 d G . .
H23A H -2.9580 -2.8284 0.4109 0.273 Uiso 1 1 calc R . .
C1B C -2.7656(3) -2.9869(3) 0.12338(19) 0.0354(10) Uiso 1 1 d . . .
H1BA H -2.7594 -3.0299 0.1352 0.042 Uiso 1 1 calc R . .
C2B C -2.7743(3) -2.9268(2) 0.10691(18) 0.0336(10) Uiso 1 1 d . . .
C3B C -2.7453(3) -2.8518(2) 0.11964(18) 0.0337(10) Uiso 1 1 d . . .
H3BA H -2.6825 -2.8408 0.1113 0.040 Uiso 1 1 calc R . .
H3BB H -2.7847 -2.8267 0.0981 0.040 Uiso 1 1 calc R . .
O4B O -2.7514(2) -2.83181(16) 0.17573(12) 0.0320(7) Uiso 1 1 d . . .
C5B C -2.7410(2) -2.76275(9) 0.19445(9) 0.0279(9) Uiso 1 1 d G . .
C6B C -2.7415(2) -2.74392(11) 0.24935(9) 0.0274(8) Uiso 1 1 d G . .
C7B C -2.7342(2) -2.67476(12) 0.27090(7) 0.0285(9) Uiso 1 1 d G . .
H7BA H -2.7346 -2.6619 0.3084 0.034 Uiso 1 1 calc R . .
C8B C -2.7264(2) -2.62443(9) 0.23755(9) 0.0279(9) Uiso 1 1 d G . .
C9B C -2.7259(2) -2.64327(11) 0.18265(9) 0.0285(9) Uiso 1 1 d G . .
C10B C -2.7332(2) -2.71242(13) 0.16110(7) 0.0301(9) Uiso 1 1 d G . .
H10B H -2.7328 -2.7253 0.1236 0.036 Uiso 1 1 calc R . .
O11B O -2.7179(2) -2.59029(16) 0.15238(12) 0.0321(7) Uiso 1 1 d . . .
C12B C -2.7417(3) -2.6059(2) 0.09571(17) 0.0307(9) Uiso 1 1 d . . .
H12C H -2.7101 -2.6444 0.0811 0.037 Uiso 1 1 calc R . .
H12D H -2.7212 -2.5653 0.0788 0.037 Uiso 1 1 calc R . .
C13B C -2.8410(3) -2.6253(3) 0.08150(19) 0.0368(10) Uiso 1 1 d . . .
C14B C -2.9113(4) -2.6672(3) 0.0910(2) 0.0480(13) Uiso 1 1 d . . .
H14B H -2.9617 -2.6973 0.0979 0.058 Uiso 1 1 calc R . .
C15B C -2.7202(3) -2.5468(2) 0.25880(18) 0.0316(9) Uiso 1 1 d . . .
H15B H -2.7619 -2.5271 0.2337 0.038 Uiso 1 1 calc R . .
C16B C -2.7524(4) -2.5323(3) 0.3149(2) 0.0435(12) Uiso 1 1 d . . .
H16C H -2.8111 -2.5609 0.3151 0.052 Uiso 1 1 calc R . .
H16D H -2.7088 -2.5470 0.3412 0.052 Uiso 1 1 calc R . .
C17B C -2.7627(6) -2.4600(4) 0.3324(3) 0.080(2) Uiso 1 1 d . . .
H17C H -2.8008 -2.4432 0.3043 0.095 Uiso 1 1 calc R . .
H17D H -2.7027 -2.4318 0.3370 0.095 Uiso 1 1 calc R . .
C18B C -2.8053(5) -2.4508(4) 0.3849(2) 0.094(3) Uiso 1 1 d G . .
C19B C -2.8983(5) -2.4513(4) 0.3820(3) 0.123(4) Uiso 1 1 d G . .
H19B H -2.9325 -2.4547 0.3481 0.148 Uiso 1 1 calc R . .
C20B C -2.9412(4) -2.4468(5) 0.4286(4) 0.169(6) Uiso 1 1 d G . .
H20B H -3.0047 -2.4472 0.4267 0.203 Uiso 1 1 calc R . .
C21B C -2.8912(6) -2.4418(5) 0.4782(3) 0.148(5) Uiso 1 1 d G . .
H21B H -2.9205 -2.4388 0.5100 0.178 Uiso 1 1 calc R . .
C22B C -2.7982(6) -2.4413(5) 0.4811(2) 0.141(5) Uiso 1 1 d G . .
H22B H -2.7640 -2.4379 0.5149 0.170 Uiso 1 1 calc R . .
C23B C -2.7553(4) -2.4457(4) 0.4344(3) 0.112(3) Uiso 1 1 d G . .
H23B H -2.6917 -2.4454 0.4364 0.134 Uiso 1 1 calc R . .
C1C C -2.7242(4) -2.3121(3) 0.1062(2) 0.0433(12) Uiso 1 1 d . . .
H1CA H -2.7429 -2.2860 0.0793 0.052 Uiso 1 1 calc R . .
C2C C -2.6981(3) -2.3485(3) 0.14367(19) 0.0378(10) Uiso 1 1 d . . .
C3C C -2.6880(4) -2.4193(3) 0.1525(2) 0.0421(11) Uiso 1 1 d . . .
H3CA H -2.7385 -2.4513 0.1317 0.051 Uiso 1 1 calc R . .
H3CB H -2.6312 -2.4318 0.1392 0.051 Uiso 1 1 calc R . .
O4C O -2.6867(3) -2.42729(19) 0.20793(15) 0.0459(8) Uiso 1 1 d . . .
C5C C -2.61233(16) -2.45212(15) 0.23026(12) 0.0351(10) Uiso 1 1 d G . .
C6C C -2.62449(14) -2.50937(14) 0.25655(12) 0.0312(9) Uiso 1 1 d G . .
C7C C -2.55044(18) -2.53271(12) 0.28165(11) 0.0304(9) Uiso 1 1 d G . .
H7CA H -2.5588 -2.5718 0.2996 0.036 Uiso 1 1 calc R . .
C8C C -2.46423(15) -2.49881(14) 0.28046(11) 0.0293(9) Uiso 1 1 d G D .
C9C C -2.45206(14) -2.44156(14) 0.25417(12) 0.0343(10) Uiso 1 1 d G . .
C10C C -2.52612(19) -2.41821(13) 0.22907(12) 0.0427(11) Uiso 1 1 d G . .
H10C H -2.5178 -2.3791 0.2111 0.051 Uiso 1 1 calc R . .
O11C O -2.3651(3) -2.40985(19) 0.25321(15) 0.0455(8) Uiso 1 1 d . . .
C12C C -2.3519(6) -2.3386(4) 0.2603(3) 0.077(2) Uiso 1 1 d . A .
H12E H -2.3768 -2.3205 0.2935 0.093 Uiso 1 1 calc R . .
H12F H -2.3845 -2.3222 0.2298 0.093 Uiso 1 1 calc R . .
C13C C -2.2553(4) -2.3123(3) 0.2638(3) 0.0574(15) Uiso 1 1 d . . .
C14C C -2.2005(6) -2.2523(5) 0.2707(3) 0.083(2) Uiso 1 1 d . A .
H14C H -2.1617 -2.2098 0.2757 0.099 Uiso 1 1 calc R B 1
C15C C -2.3841(3) -2.5225(2) 0.31177(18) 0.0324(9) Uiso 1 1 d . . .
H15C H -2.3276 -2.4975 0.3016 0.039 Uiso 1 1 calc R C 1
C16C C -2.3816(8) -2.5077(6) 0.3732(4) 0.025(3) Uiso 0.50 1 d P D 1
H16E H -2.3286 -2.5252 0.3899 0.030 Uiso 0.50 1 calc PR D 1
H16F H -2.4366 -2.5319 0.3846 0.030 Uiso 0.50 1 calc PR D 1
C17C C -2.3761(5) -2.4298(4) 0.3920(3) 0.0218(15) Uiso 0.50 1 d P D 1
H17E H -2.3167 -2.4065 0.3856 0.026 Uiso 0.50 1 calc PR D 1
H17F H -2.4234 -2.4110 0.3708 0.026 Uiso 0.50 1 calc PR D 1
C18C C -2.3885(4) -2.4147(3) 0.45118(18) 0.0233(16) Uiso 0.50 1 d PG D 1
C19C C -2.3148(3) -2.3967(4) 0.4898(3) 0.058(7) Uiso 0.50 1 d PG D 1
H19C H -2.2554 -2.3931 0.4792 0.069 Uiso 0.50 1 calc PR D 1
C20C C -2.3280(4) -2.3840(5) 0.5437(2) 0.057(4) Uiso 0.50 1 d PG D 1
H20C H -2.2776 -2.3717 0.5701 0.069 Uiso 0.50 1 calc PR D 1
C21C C -2.4149(4) -2.3894(4) 0.55909(16) 0.037(2) Uiso 0.50 1 d PG D 1
H21C H -2.4239 -2.3807 0.5960 0.044 Uiso 0.50 1 calc PR D 1
C22C C -2.4887(3) -2.4074(3) 0.5205(2) 0.0324(19) Uiso 0.50 1 d PG D 1
H22C H -2.5481 -2.4110 0.5310 0.039 Uiso 0.50 1 calc PR D 1
C23C C -2.4755(3) -2.4200(3) 0.46657(18) 0.0269(17) Uiso 0.50 1 d PG D 1
H23C H -2.5259 -2.4323 0.4402 0.032 Uiso 0.50 1 calc PR D 1
C16E C -2.3962(10) -2.4944(8) 0.3721(5) 0.041(4) Uiso 0.50 1 d P D 2
H16E H -2.4096 -2.4463 0.3740 0.049 Uiso 0.50 1 calc PR D 2
H16F H -2.4491 -2.5221 0.3829 0.049 Uiso 0.50 1 calc PR D 2
C17E C -2.3161(10) -2.4960(8) 0.4113(6) 0.068(4) Uiso 0.50 1 d P D 2
H17E H -2.2635 -2.4664 0.4021 0.082 Uiso 0.50 1 calc PR D 2
H17F H -2.3010 -2.5437 0.4092 0.082 Uiso 0.50 1 calc PR D 2
C18E C -2.3360(8) -2.4706(5) 0.4685(3) 0.068(4) Uiso 0.50 1 d PG D 2
C19E C -2.3261(8) -2.4007(5) 0.4881(4) 0.060(7) Uiso 0.50 1 d PG D 2
H19D H -2.3025 -2.3680 0.4669 0.072 Uiso 0.50 1 calc PR D 2
C20E C -2.3509(9) -2.3786(4) 0.5386(4) 0.074(5) Uiso 0.50 1 d PG D 2
H20D H -2.3441 -2.3308 0.5519 0.088 Uiso 0.50 1 calc PR D 2
C21E C -2.3854(8) -2.4264(6) 0.5696(3) 0.086(5) Uiso 0.50 1 d PG D 2
H21D H -2.4023 -2.4113 0.6041 0.103 Uiso 0.50 1 calc PR D 2
C22E C -2.3953(8) -2.4963(5) 0.5500(4) 0.085(5) Uiso 0.50 1 d PG D 2
H22D H -2.4189 -2.5290 0.5712 0.102 Uiso 0.50 1 calc PR D 2
C23E C -2.3706(8) -2.5184(4) 0.4995(4) 0.082(4) Uiso 0.50 1 d PG D 2
H23D H -2.3773 -2.5662 0.4862 0.098 Uiso 0.50 1 calc PR D 2
C1D C -2.4954(4) -2.6203(3) 0.1277(2) 0.0540(14) Uiso 1 1 d . . .
H1DA H -2.5588 -2.6236 0.1290 0.065 Uiso 1 1 calc R . .
C2D C -2.4071(4) -2.6156(3) 0.1259(2) 0.0431(12) Uiso 1 1 d . . .
C3D C -2.3197(4) -2.5913(3) 0.1602(2) 0.0423(11) Uiso 1 1 d . . .
H3DA H -2.2811 -2.6286 0.1575 0.051 Uiso 1 1 calc R . .
H3DB H -2.2881 -2.5516 0.1463 0.051 Uiso 1 1 calc R . .
O4D O -2.3314(2) -2.57132(18) 0.21502(14) 0.0418(8) Uiso 1 1 d . D .
C5D C -2.3546(2) -2.62186(12) 0.24552(10) 0.0334(10) Uiso 1 1 d G . .
C6D C -2.3814(2) -2.60016(10) 0.29557(11) 0.0304(9) Uiso 1 1 d G D .
C7D C -2.4040(2) -2.64794(13) 0.32940(9) 0.0317(9) Uiso 1 1 d G D .
H7DA H -2.4223 -2.6331 0.3636 0.038 Uiso 1 1 calc R . .
C8D C -2.3998(2) -2.71741(12) 0.31318(10) 0.0326(9) Uiso 1 1 d G D .
C9D C -2.3730(2) -2.73911(10) 0.26313(11) 0.0354(10) Uiso 1 1 d G D .
C10D C -2.3504(2) -2.69133(14) 0.22930(9) 0.0379(10) Uiso 1 1 d G D .
H10D H -2.3321 -2.7062 0.1951 0.045 Uiso 1 1 calc R . .
O11D O -2.3722(2) -2.80896(19) 0.24850(14) 0.0432(8) Uiso 1 1 d . . .
C12D C -2.2992(4) -2.8275(3) 0.2210(2) 0.0439(12) Uiso 1 1 d . D .
H12G H -2.2417 -2.8094 0.2434 0.053 Uiso 1 1 calc R . .
H12H H -2.2991 -2.8072 0.1873 0.053 Uiso 1 1 calc R . .
C13D C -2.3073(3) -2.9037(3) 0.2088(2) 0.0395(11) Uiso 1 1 d . . .
C14D C -2.3241(4) -2.9612(3) 0.2287(2) 0.0489(13) Uiso 1 1 d . D .
H14D H -2.3362 -3.0029 0.2432 0.059 Uiso 1 1 calc R . .
C15D C -2.4221(3) -2.7723(2) 0.34971(19) 0.0355(10) Uiso 1 1 d . . .
H15D H -2.3719 -2.8013 0.3496 0.043 Uiso 1 1 calc R D .
C16D C -2.4270(4) -2.7412(3) 0.4083(2) 0.0438(12) Uiso 1 1 d . D .
H16G H -2.3718 -2.7085 0.4208 0.053 Uiso 1 1 calc R . .
H16H H -2.4791 -2.7150 0.4099 0.053 Uiso 1 1 calc R . .
C17D C -2.4363(5) -2.7944(4) 0.4459(3) 0.0608(16) Uiso 1 1 d . . .
H17G H -2.4920 -2.8269 0.4338 0.073 Uiso 1 1 calc R D .
H17H H -2.3846 -2.8211 0.4441 0.073 Uiso 1 1 calc R . .
C18D C -2.4400(4) -2.7632(3) 0.50344(18) 0.0714(19) Uiso 1 1 d G D .
C19D C -2.5215(3) -2.7549(3) 0.5241(2) 0.091(2) Uiso 1 1 d G . .
H19E H -2.5768 -2.7702 0.5022 0.109 Uiso 1 1 calc R D .
C20D C -2.5222(4) -2.7242(4) 0.5768(3) 0.123(4) Uiso 1 1 d G D .
H20E H -2.5779 -2.7186 0.5909 0.147 Uiso 1 1 calc R . .
C21D C -2.4413(5) -2.7018(4) 0.6088(2) 0.122(4) Uiso 1 1 d G . .
H21E H -2.4418 -2.6808 0.6448 0.147 Uiso 1 1 calc R D .
C22D C -2.3598(4) -2.7101(4) 0.5881(2) 0.122(4) Uiso 1 1 d G D .
H22E H -2.3046 -2.6947 0.6100 0.147 Uiso 1 1 calc R . .
C23D C -2.3592(3) -2.7408(3) 0.5355(3) 0.094(3) Uiso 1 1 d G . .
H23E H -2.3035 -2.7464 0.5213 0.113 Uiso 1 1 calc R D .
C91 C -3.0141(9) -2.7533(7) 0.1988(6) 0.144(5) Uiso 1 1 d D . .
H91A H -3.0230 -2.7848 0.1648 0.215 Uiso 1 1 calc R . .
H91B H -3.0257 -2.7794 0.2283 0.215 Uiso 1 1 calc R . .
H91C H -2.9518 -2.7302 0.2044 0.215 Uiso 1 1 calc R . .
C92 C -3.0767(11) -2.7014(8) 0.1970(5) 0.169(6) Uiso 1 1 d D . .
H92A H -3.1385 -2.7264 0.1881 0.203 Uiso 1 1 calc R . .
H92B H -3.0634 -2.6760 0.1669 0.203 Uiso 1 1 calc R . .
C93 C -3.0777(14) -2.6494(8) 0.2457(6) 0.209(8) Uiso 1 1 d D . .
H93A H -3.0166 -2.6229 0.2534 0.251 Uiso 1 1 calc R . .
H93B H -3.1194 -2.6168 0.2362 0.251 Uiso 1 1 calc R . .
C94 C -3.1017(11) -2.6718(8) 0.2937(5) 0.158(5) Uiso 1 1 d D . .
H94A H -3.0518 -2.6948 0.3080 0.190 Uiso 1 1 calc R . .
H94B H -3.1551 -2.7073 0.2844 0.190 Uiso 1 1 calc R . .
C95 C -3.1242(12) -2.6173(8) 0.3407(6) 0.176(6) Uiso 1 1 d D . .
H95A H -3.0702 -2.5837 0.3542 0.211 Uiso 1 1 calc R . .
H95B H -3.1728 -2.5920 0.3277 0.211 Uiso 1 1 calc R . .
C96 C -3.1543(14) -2.6566(10) 0.3851(7) 0.220(9) Uiso 1 1 d D . .
H96A H -3.1675 -2.6241 0.4153 0.331 Uiso 1 1 calc R . .
H96B H -3.1062 -2.6822 0.3970 0.331 Uiso 1 1 calc R . .
H96C H -3.2087 -2.6889 0.3715 0.331 Uiso 1 1 calc R . .

loop_
_atom_site_aniso_label
_atom_site_aniso_U_11
_atom_site_aniso_U_22
_atom_site_aniso_U_33
_atom_site_aniso_U_23
_atom_site_aniso_U_13
_atom_site_aniso_U_12
Co1A 0.0503(5) 0.0596(5) 0.0527(4) 0.0313(4) 0.0074(3) 0.0200(4)
C31A 0.081(5) 0.065(4) 0.077(4) 0.046(4) 0.029(4) 0.023(4)
O31A 0.101(4) 0.087(4) 0.134(5) 0.062(4) 0.070(4) 0.032(3)
C41A 0.084(5) 0.094(6) 0.061(4) 0.035(4) 0.013(4) 0.047(4)
O41A 0.113(5) 0.161(6) 0.075(4) 0.048(4) 0.001(3) 0.082(5)
C51A 0.050(4) 0.057(4) 0.073(4) 0.031(3) 0.008(3) 0.011(3)
O51A 0.072(3) 0.071(3) 0.079(3) 0.008(3) 0.011(3) -0.002(3)
Co2A 0.0340(4) 0.0589(5) 0.0607(5) 0.0225(4) -0.0011(3) 0.0096(3)
C32A 0.033(3) 0.059(4) 0.075(4) 0.017(3) 0.007(3) 0.005(3)
O32A 0.058(3) 0.057(3) 0.109(4) 0.030(3) 0.014(3) 0.006(2)
C42A 0.055(4) 0.094(6) 0.090(5) 0.025(5) -0.011(4) 0.017(4)
O42A 0.078(4) 0.144(6) 0.144(6) 0.018(5) -0.059(4) 0.018(4)
C52A 0.047(3) 0.053(4) 0.081(5) 0.029(3) 0.011(3) 0.010(3)
O52A 0.085(4) 0.058(3) 0.099(4) 0.023(3) 0.037(3) 0.016(3)
Co3A 0.0474(4) 0.0654(5) 0.0546(5) 0.0302(4) 0.0004(3) -0.0016(4)
C33A 0.047(4) 0.068(4) 0.089(5) 0.043(4) -0.003(3) -0.002(3)
O33A 0.061(3) 0.081(4) 0.143(5) 0.045(4) 0.007(3) 0.013(3)
C43A 0.069(5) 0.097(6) 0.073(5) 0.048(4) 0.000(4) -0.006(4)
O43A 0.099(5) 0.136(6) 0.094(4) 0.072(4) 0.003(3) -0.016(4)
C53A 0.065(4) 0.085(5) 0.050(4) 0.018(4) 0.010(3) -0.008(4)
O53A 0.106(4) 0.095(4) 0.057(3) 0.001(3) 0.018(3) -0.024(4)
Co4A 0.0384(4) 0.0666(5) 0.0695(5) 0.0293(4) 0.0089(4) -0.0023(4)
C34A 0.041(3) 0.072(5) 0.101(6) 0.034(4) 0.003(4) 0.007(3)
O34A 0.054(3) 0.120(5) 0.096(4) 0.032(4) -0.014(3) 0.019(3)
C44A 0.061(5) 0.125(8) 0.104(6) 0.060(6) 0.009(4) -0.016(5)
O44A 0.085(5) 0.219(9) 0.153(7) 0.112(7) 0.024(4) -0.043(5)
C54A 0.054(4) 0.092(6) 0.108(7) 0.015(5) 0.027(4) 0.009(4)
O54A 0.106(5) 0.095(5) 0.161(7) -0.001(5) 0.046(5) 0.019(4)
Co1B 0.0319(3) 0.0327(3) 0.0422(4) 0.0031(3) -0.0037(3) 0.0011(3)
C31B 0.028(3) 0.053(3) 0.055(3) 0.006(3) 0.000(2) 0.003(2)
O31B 0.049(3) 0.095(4) 0.057(3) -0.002(2) 0.013(2) 0.003(2)
C41B 0.039(3) 0.053(3) 0.061(4) 0.011(3) -0.011(3) 0.001(3)
O41B 0.063(3) 0.048(3) 0.098(4) 0.022(2) -0.021(3) -0.016(2)
C51B 0.035(3) 0.046(3) 0.055(3) 0.005(3) -0.003(2) 0.007(2)
O51B 0.058(3) 0.082(3) 0.068(3) 0.024(2) -0.002(2) 0.029(2)
Co2B 0.0400(4) 0.0310(3) 0.0383(3) -0.0034(3) -0.0007(3) 0.0062(3)
C32B 0.046(4) 0.081(5) 0.051(3) -0.011(3) 0.004(3) 0.012(3)
O32B 0.043(3) 0.175(7) 0.079(4) -0.022(4) 0.010(2) 0.004(3)
C42B 0.078(4) 0.038(3) 0.056(3) -0.003(3) 0.009(3) 0.009(3)
O42B 0.137(5) 0.035(3) 0.113(5) -0.007(3) 0.036(4) 0.015(3)
C52B 0.057(3) 0.041(3) 0.040(3) -0.002(2) 0.002(2) 0.009(2)
O52B 0.101(4) 0.074(3) 0.046(2) 0.007(2) -0.003(2) 0.034(3)
Co3B 0.0356(4) 0.0479(4) 0.0538(4) 0.0154(3) 0.0033(3) 0.0089(3)
C33B 0.039(3) 0.076(4) 0.061(4) 0.013(3) 0.006(3) 0.018(3)
O33B 0.059(3) 0.134(5) 0.065(3) -0.009(3) 0.003(2) 0.029(3)
C43B 0.050(4) 0.066(4) 0.068(4) 0.026(3) 0.003(3) 0.014(3)
O43B 0.038(3) 0.115(4) 0.096(4) 0.037(3) 0.009(2) 0.009(3)
C53B 0.043(3) 0.047(3) 0.057(3) 0.009(3) 0.005(2) 0.013(2)
O53B 0.070(3) 0.047(2) 0.081(3) 0.019(2) 0.008(2) 0.011(2)
Co4B 0.0478(4) 0.0378(4) 0.0530(4) 0.0073(3) -0.0123(3) 0.0033(3)
C34B 0.064(4) 0.049(4) 0.074(4) -0.003(3) -0.020(3) 0.009(3)
O34B 0.087(4) 0.060(3) 0.143(6) -0.018(3) -0.015(4) 0.025(3)
C44B 0.070(5) 0.044(3) 0.087(5) 0.014(3) -0.027(4) 0.004(3)
O44B 0.064(3) 0.079(4) 0.141(5) 0.022(4) -0.051(3) -0.008(3)
C54B 0.078(5) 0.059(4) 0.044(3) 0.003(3) 0.000(3) 0.013(3)
O54B 0.136(5) 0.075(4) 0.062(3) 0.025(3) 0.019(3) 0.008(3)
Co1C 0.0436(4) 0.0290(3) 0.0417(4) 0.0062(3) 0.0005(3) 0.0109(3)
C31C 0.050(4) 0.041(3) 0.075(4) 0.000(3) 0.014(3) 0.011(3)
O31C 0.056(3) 0.059(3) 0.136(5) -0.020(3) 0.019(3) -0.007(2)
C41C 0.053(3) 0.037(3) 0.047(3) 0.006(2) -0.001(2) 0.012(2)
O41C 0.074(3) 0.040(2) 0.078(3) 0.013(2) -0.003(2) 0.022(2)
C51C 0.074(4) 0.045(3) 0.055(4) 0.012(3) 0.002(3) 0.023(3)
O51C 0.136(5) 0.091(4) 0.051(3) 0.025(3) 0.010(3) 0.047(4)
Co2C 0.0435(4) 0.0312(3) 0.0620(5) 0.0126(3) 0.0024(3) 0.0073(3)
C32C 0.056(4) 0.050(3) 0.083(5) 0.023(3) 0.011(3) 0.007(3)
O32C 0.084(4) 0.100(4) 0.126(5) 0.023(4) 0.052(4) 0.031(3)
C42C 0.060(4) 0.048(4) 0.141(8) 0.037(4) 0.011(4) 0.012(3)
O42C 0.074(4) 0.061(3) 0.255(9) 0.086(5) 0.021(5) 0.012(3)
C52C 0.055(4) 0.047(3) 0.078(5) -0.008(3) -0.009(3) 0.012(3)
O52C 0.099(4) 0.108(5) 0.076(4) -0.022(3) -0.031(3) 0.021(4)
Co3C 0.0419(8) 0.0331(7) 0.1407(16) 0.0107(8) 0.0380(9) 0.0039(6)
C33C 0.089(10) 0.060(8) 0.110(13) 0.016(8) 0.053(9) 0.012(7)
O33C 0.158(13) 0.135(11) 0.108(10) 0.040(9) 0.038(9) 0.039(10)
C43C 0.058(9) 0.059(8) 0.21(2) -0.014(11) 0.068(11) 0.002(7)
O43C 0.090(9) 0.066(7) 0.28(2) -0.028(10) 0.107(11) -0.026(7)
C53C 0.049(7) 0.046(7) 0.134(13) -0.001(8) 0.026(8) -0.001(5)
O53C 0.088(9) 0.041(8) 0.153(14) -0.005(8) 0.013(10) 0.012(8)
Co4C 0.0354(7) 0.0355(7) 0.1342(16) 0.0104(9) 0.0050(8) -0.0045(6)
C34C 0.050(7) 0.074(9) 0.136(14) 0.014(9) -0.007(8) 0.003(6)
O34C 0.097(8) 0.113(9) 0.114(9) 0.020(7) -0.010(7) 0.011(7)
C44C 0.044(7) 0.049(7) 0.21(2) 0.021(10) 0.000(9) -0.013(5)
O44C 0.053(6) 0.072(7) 0.29(2) 0.028(10) -0.011(9) -0.014(5)
C54C 0.039(8) 0.065(9) 0.16(2) 0.040(11) 0.002(10) 0.004(6)
O54C 0.052(5) 0.047(5) 0.299(19) 0.063(8) 0.002(8) 0.001(4)
Co3C 0.0556(15) 0.0555(14) 0.105(2) 0.0342(14) 0.0203(14) -0.0012(12)
C33C 0.076(14) 0.091(16) 0.16(2) 0.080(16) 0.021(14) 0.000(12)
O33C 0.078(11) 0.119(14) 0.24(2) 0.092(15) 0.028(13) 0.048(10)
C43C 0.063(13) 0.055(11) 0.15(2) 0.045(12) 0.038(13) -0.001(10)
O43C 0.109(14) 0.065(10) 0.18(2) 0.062(12) 0.075(14) 0.003(9)
C53C 0.072(12) 0.083(14) 0.069(12) 0.019(10) 0.005(9) -0.013(10)
O53C 0.121(14) 0.108(13) 0.090(11) 0.016(10) 0.010(10) -0.007(11)
Co4C 0.0373(11) 0.0550(13) 0.0861(16) 0.0160(12) 0.0059(10) -0.0057(9)
C34C 0.06(2) 0.23(5) 0.083(19) 0.06(3) 0.013(15) 0.03(2)
O34C 0.097(15) 0.33(4) 0.15(2) 0.12(2) 0.010(14) 0.011(19)
C44C 0.040(9) 0.056(10) 0.120(17) 0.002(11) 0.004(9) -0.004(8)
O44C 0.040(8) 0.076(10) 0.193(19) -0.019(12) 0.023(10) -0.020(6)
C54C 0.045(9) 0.062(12) 0.094(14) 0.006(11) 0.004(9) 0.010(8)
O54C 0.082(15) 0.045(12) 0.16(2) -0.016(13) -0.021(16) 0.024(14)
Co1D 0.0708(6) 0.0758(6) 0.0431(4) 0.0259(4) 0.0242(4) 0.0388(5)
C31D 0.203(11) 0.080(6) 0.080(5) 0.049(5) 0.085(7) 0.080(7)
O31D 0.439(18) 0.080(5) 0.157(7) 0.060(5) 0.201(10) 0.118(8)
C41D 0.069(5) 0.165(9) 0.070(5) 0.073(5) 0.037(4) 0.056(5)
O41D 0.070(4) 0.223(8) 0.080(4) 0.090(5) 0.029(3) 0.056(4)
C51D 0.069(4) 0.063(4) 0.044(3) 0.004(3) 0.015(3) 0.022(3)
O51D 0.069(3) 0.094(4) 0.070(3) 0.000(3) 0.035(3) 0.012(3)
Co2D 0.0484(5) 0.0581(5) 0.0706(6) 0.0103(4) 0.0020(4) 0.0081(4)
C32D 0.051(4) 0.070(5) 0.117(7) 0.028(5) -0.022(4) -0.008(3)
O32D 0.086(4) 0.086(4) 0.168(6) 0.073(5) -0.050(4) -0.029(3)
C42D 0.066(5) 0.109(7) 0.082(5) 0.017(5) 0.003(4) 0.003(5)
O42D 0.087(5) 0.196(9) 0.106(5) 0.022(5) -0.029(4) -0.032(5)
C52D 0.071(5) 0.054(4) 0.129(7) -0.003(4) 0.025(5) 0.011(4)
O52D 0.108(5) 0.074(4) 0.229(9) 0.003(5) 0.080(6) 0.025(4)
Co3D 0.0389(4) 0.0387(4) 0.0684(5) -0.0035(3) -0.0033(3) 0.0049(3)
C33D 0.044(3) 0.053(3) 0.065(4) 0.009(3) -0.007(3) 0.000(3)
O33D 0.041(3) 0.095(4) 0.070(3) 0.007(3) 0.000(2) 0.009(2)
C43D 0.054(4) 0.056(4) 0.156(9) -0.021(5) -0.012(5) 0.005(3)
O43D 0.088(5) 0.052(3) 0.290(11) -0.056(5) -0.015(6) 0.001(3)
C53D 0.048(4) 0.071(4) 0.060(4) -0.004(3) 0.005(3) 0.012(3)
O53D 0.084(4) 0.114(5) 0.067(3) 0.017(3) 0.017(3) 0.023(3)
Co4D 0.0377(4) 0.0380(4) 0.0606(5) 0.0030(3) 0.0018(3) 0.0094(3)
C34D 0.039(3) 0.054(3) 0.063(4) 0.014(3) 0.010(3) 0.007(3)
O34D 0.041(2) 0.087(3) 0.059(3) 0.006(2) 0.003(2) 0.005(2)
C44D 0.056(4) 0.055(4) 0.092(5) -0.005(4) -0.014(3) 0.019(3)
O44D 0.099(4) 0.049(3) 0.151(6) -0.010(3) -0.030(4) 0.031(3)
C54D 0.049(3) 0.060(4) 0.060(4) -0.005(3) 0.004(3) 0.011(3)
O54D 0.076(3) 0.093(4) 0.067(3) 0.010(3) 0.020(3) -0.002(3)

loop_
_atom_type_symbol
_atom_type_description
_atom_type_scat_dispersion_real
_atom_type_scat_dispersion_imag
_atom_type_scat_source
C C 0.0033 0.0016 'International Tables Vol C Tables 4.2.6.8 and 6.1.1.4'
H H 0.0000 0.0000 'International Tables Vol C Tables 4.2.6.8 and 6.1.1.4'
O O 0.0106 0.0060 'International Tables Vol C Tables 4.2.6.8 and 6.1.1.4'
Co Co 0.3494 0.9721 'International Tables Vol C Tables 4.2.6.8 and 6.1.1.4'

loop_
_geom_angle_atom_site_label_1
_geom_angle_atom_site_label_2
_geom_angle_atom_site_label_3
_geom_angle
C31A Co1A C41A 102.5(3)
C31A Co1A C51A 103.2(3)
C41A Co1A C51A 103.9(3)
C31A Co1A C2A 98.7(3)
C41A Co1A C2A 143.3(3)
C51A Co1A C2A 99.9(2)
C31A Co1A C1A 93.2(3)
C41A Co1A C1A 109.1(3)
C51A Co1A C1A 138.8(3)
C2A Co1A C1A 39.6(2)
C31A Co1A Co2A 143.3(2)
C41A Co1A Co2A 96.1(3)
C51A Co1A Co2A 102.6(2)
C2A Co1A Co2A 51.21(17)
C1A Co1A Co2A 50.58(18)
O31A C31A Co1A 172.6(6)
O41A C41A Co1A 175.9(8)
O51A C51A Co1A 177.7(6)
C52A Co2A C32A 102.2(3)
C52A Co2A C42A 104.7(4)
C32A Co2A C42A 99.6(3)
C52A Co2A C1A 141.8(3)
C32A Co2A C1A 101.5(3)
C42A Co2A C1A 100.3(3)
C52A Co2A C2A 107.5(3)
C32A Co2A C2A 97.7(2)
C42A Co2A C2A 139.1(3)
C1A Co2A C2A 39.7(2)
C52A Co2A Co1A 94.5(2)
C32A Co2A Co1A 147.54(19)
C42A Co2A Co1A 102.8(3)
C1A Co2A Co1A 51.56(18)
C2A Co2A Co1A 50.37(16)
O32A C32A Co2A 178.3(6)
O42A C42A Co2A 176.0(9)
O52A C52A Co2A 177.8(6)
C33A Co3A C43A 99.0(4)
C33A Co3A C53A 101.5(3)
C43A Co3A C53A 108.3(4)
C33A Co3A C13A 102.4(3)
C43A Co3A C13A 141.0(3)
C53A Co3A C13A 99.0(3)
C33A Co3A C14A 97.4(3)
C43A Co3A C14A 105.0(3)
C53A Co3A C14A 138.3(3)
C13A Co3A C14A 40.3(2)
C33A Co3A Co4A 147.5(3)
C43A Co3A Co4A 95.7(3)
C53A Co3A Co4A 101.0(3)
C13A Co3A Co4A 51.00(17)
C14A Co3A Co4A 50.70(18)
O33A C33A Co3A 177.0(7)
O43A C43A Co3A 177.2(7)
O53A C53A Co3A 175.8(6)
C34A Co4A C54A 100.0(4)
C34A Co4A C44A 100.4(4)
C54A Co4A C44A 103.5(5)
C34A Co4A C14A 98.0(3)
C54A Co4A C14A 140.3(3)
C44A Co4A C14A 107.6(4)
C34A Co4A C13A 97.2(3)
C54A Co4A C13A 102.3(3)
C44A Co4A C13A 145.5(4)
C14A Co4A C13A 40.2(2)
C34A Co4A Co3A 145.6(3)
C54A Co4A Co3A 98.9(3)
C44A Co4A Co3A 102.8(3)
C14A Co4A Co3A 50.70(18)
C13A Co4A Co3A 50.58(16)
O34A C34A Co4A 175.5(7)
O44A C44A Co4A 179.1(9)
O54A C54A Co4A 178.5(8)
C31B Co1B C51B 99.6(3)
C31B Co1B C41B 100.4(3)
C51B Co1B C41B 107.7(3)
C31B Co1B C2B 98.1(2)
C51B Co1B C2B 99.6(2)
C41B Co1B C2B 143.6(2)
C31B Co1B C1B 98.4(2)
C51B Co1B C1B 137.6(2)
C41B Co1B C1B 106.2(2)
C2B Co1B C1B 39.8(2)
C31B Co1B Co2B 146.33(17)
C51B Co1B Co2B 97.92(19)
C41B Co1B Co2B 101.3(2)
C2B Co1B Co2B 50.48(14)
C1B Co1B Co2B 50.68(14)
O31B C31B Co1B 177.2(5)
O41B C41B Co1B 179.1(6)
O51B C51B Co1B 175.3(5)
C32B Co2B C52B 99.5(3)
C32B Co2B C42B 101.1(3)
C52B Co2B C42B 105.3(3)
C32B Co2B C2B 98.8(2)
C52B Co2B C2B 106.7(2)
C42B Co2B C2B 138.6(3)
C32B Co2B C1B 100.4(2)
C52B Co2B C1B 143.3(2)
C42B Co2B C1B 100.7(3)
C2B Co2B C1B 39.8(2)
C32B Co2B Co1B 147.66(19)
C52B Co2B Co1B 99.43(19)
C42B Co2B Co1B 98.8(2)
C2B Co2B Co1B 50.46(14)
C1B Co2B Co1B 50.63(14)
O32B C32B Co2B 178.0(7)
O42B C42B Co2B 176.9(6)
O52B C52B Co2B 178.6(6)
C33B Co3B C53B 98.6(3)
C33B Co3B C43B 97.3(3)
C53B Co3B C43B 106.8(3)
C33B Co3B C14B 102.0(3)
C53B Co3B C14B 140.2(3)
C43B Co3B C14B 103.8(3)
C33B Co3B C13B 101.8(2)
C53B Co3B C13B 103.2(2)
C43B Co3B C13B 141.2(3)
C14B Co3B C13B 39.3(2)
C33B Co3B Co4B 150.4(2)
C53B Co3B Co4B 98.27(19)
C43B Co3B Co4B 100.8(2)
C14B Co3B Co4B 50.98(17)
C13B Co3B Co4B 50.52(14)
O33B C33B Co3B 178.2(6)
O43B C43B Co3B 177.7(6)
O53B C53B Co3B 177.5(5)
C34B Co4B C54B 101.4(3)
C34B Co4B C44B 98.5(3)
C54B Co4B C44B 105.2(3)
C34B Co4B C13B 100.6(3)
C54B Co4B C13B 103.7(3)
C44B Co4B C13B 141.2(3)
C34B Co4B C14B 98.7(3)
C54B Co4B C14B 141.0(3)
C44B Co4B C14B 104.3(3)
C13B Co4B C14B 39.4(2)
C34B Co4B Co3B 148.1(2)
C54B Co4B Co3B 99.8(2)
C44B Co4B Co3B 98.5(3)
C13B Co4B Co3B 51.06(15)
C14B Co4B Co3B 50.82(17)
O34B C34B Co4B 176.7(7)
O44B C44B Co4B 177.9(8)
O54B C54B Co4B 177.4(6)
C31C Co1C C41C 100.1(3)
C31C Co1C C51C 100.0(3)
C41C Co1C C51C 107.8(3)
C31C Co1C C2C 101.4(2)
C41C Co1C C2C 141.3(2)
C51C Co1C C2C 99.6(2)
C31C Co1C C1C 98.4(3)
C41C Co1C C1C 105.6(2)
C51C Co1C C1C 138.1(3)
C2C Co1C C1C 39.6(2)
C31C Co1C Co2C 148.2(2)
C41C Co1C Co2C 96.05(19)
C51C Co1C Co2C 100.8(2)
C2C Co1C Co2C 51.45(15)
C1C Co1C Co2C 50.71(16)
O31C C31C Co1C 178.6(7)
O41C C41C Co1C 178.1(6)
O51C C51C Co1C 179.3(6)
C32C Co2C C52C 101.8(3)
C32C Co2C C42C 98.6(3)
C52C Co2C C42C 104.9(4)
C32C Co2C C1C 99.5(3)
C52C Co2C C1C 141.5(3)
C42C Co2C C1C 103.2(3)
C32C Co2C C2C 99.3(3)
C52C Co2C C2C 105.0(3)
C42C Co2C C2C 140.9(3)
C1C Co2C C2C 39.6(2)
C32C Co2C Co1C 148.0(2)
C52C Co2C Co1C 97.7(2)
C42C Co2C Co1C 100.5(2)
C1C Co2C Co1C 51.20(16)
C2C Co2C Co1C 50.79(15)
O32C C32C Co2C 177.7(7)
O42C C42C Co2C 179.1(10)
O52C C52C Co2C 178.5(8)
C33C Co3C C53C 99.7(8)
C33C Co3C C43C 99.7(9)
C53C Co3C C43C 108.7(6)
C33C Co3C C14C 106.2(5)
C53C Co3C C14C 139.5(6)
C43C Co3C C14C 97.2(6)
C33C Co3C C13C 101.5(5)
C53C Co3C C13C 105.3(5)
C43C Co3C C13C 135.8(6)
C14C Co3C C13C 39.6(3)
C33C Co3C Co4C 148.3(4)
C53C Co3C Co4C 98.0(6)
C43C Co3C Co4C 99.2(8)
C14C Co3C Co4C 46.1(3)
C13C Co3C Co4C 48.22(19)
O33C C33C Co3C 176.3(14)
O43C C43C Co3C 174.1(14)
O53C C53C Co3C 178(2)
C34C Co4C C14C 95.9(6)
C34C Co4C C44C 102.2(9)
C14C Co4C C44C 107.9(6)
C34C Co4C C54C 102.0(10)
C14C Co4C C54C 141.5(7)
C44C Co4C C54C 101.2(8)
C34C Co4C C13C 99.3(5)
C14C Co4C C13C 42.8(3)
C44C Co4C C13C 145.5(7)
C54C Co4C C13C 100.3(6)
C34C Co4C Co3C 146.5(5)
C14C Co4C Co3C 51.6(3)
C44C Co4C Co3C 96.4(8)
C54C Co4C Co3C 101.3(8)
C13C Co4C Co3C 52.9(2)
O34C C34C Co4C 176.5(15)
O44C C44C Co4C 177.4(13)
O54C C54C Co4C 178(2)
C14C Co3C C13C 44.7(4)
C14C Co3C C53C 145.8(7)
C13C Co3C C53C 101.1(7)
C14C Co3C C43C 104.8(9)
C13C Co3C C43C 143.6(9)
C53C Co3C C43C 106.3(11)
C14C Co3C C33C 86.4(10)
C13C Co3C C33C 94.0(8)
C53C Co3C C33C 98.9(12)
C43C Co3C C33C 104.7(10)
C14C Co3C Co4C 59.9(3)
C13C Co3C Co4C 53.4(2)
C53C Co3C Co4C 102.3(7)
C43C Co3C Co4C 97.1(8)
C33C Co3C Co4C 143.8(9)
O33C C33C Co3C 175(3)
O43C C43C Co3C 176.8(19)
O53C C53C Co3C 175(2)
C34C Co4C C44C 99.9(14)
C34C Co4C C54C 101.0(18)
C44C Co4C C54C 104.8(9)
C34C Co4C C13C 102.5(13)
C44C Co4C C13C 135.8(7)
C54C Co4C C13C 107.6(6)
C34C Co4C C14C 111.3(16)
C44C Co4C C14C 99.0(7)
C54C Co4C C14C 135.5(7)
C13C Co4C C14C 37.2(3)
C34C Co4C Co3C 148.4(13)
C44C Co4C Co3C 102.6(7)
C54C Co4C Co3C 94.4(7)
C13C Co4C Co3C 46.2(2)
C14C Co4C Co3C 43.4(2)
O34C C34C Co4C 175(5)
O44C C44C Co4C 176.6(19)
O54C C54C Co4C 177(3)
C31D Co1D C51D 100.4(4)
C31D Co1D C41D 100.3(5)
C51D Co1D C41D 104.7(3)
C31D Co1D C1D 96.7(3)
C51D Co1D C1D 141.1(3)
C41D Co1D C1D 106.2(3)
C31D Co1D C2D 98.3(4)
C51D Co1D C2D 103.4(3)
C41D Co1D C2D 142.7(3)
C1D Co1D C2D 39.3(2)
C31D Co1D Co2D 146.5(3)
C51D Co1D Co2D 100.8(2)
C41D Co1D Co2D 99.0(3)
C1D Co1D Co2D 51.44(18)
C2D Co1D Co2D 51.61(16)
O31D C31D Co1D 176.2(10)
O41D C41D Co1D 179.5(9)
O51D C51D Co1D 178.2(7)
C32D Co2D C52D 104.3(4)
C32D Co2D C42D 94.5(4)
C52D Co2D C42D 105.1(4)
C32D Co2D C1D 97.9(4)
C52D Co2D C1D 136.7(3)
C42D Co2D C1D 109.6(4)
C32D Co2D C2D 106.5(3)
C52D Co2D C2D 98.3(3)
C42D Co2D C2D 143.5(4)
C1D Co2D C2D 39.2(2)
C32D Co2D Co1D 149.3(3)
C52D Co2D Co1D 100.4(3)
C42D Co2D Co1D 96.4(3)
C1D Co2D Co1D 51.31(18)
C2D Co2D Co1D 51.41(16)
O32D C32D Co2D 174.9(7)
O42D C42D Co2D 176.6(9)
O52D C52D Co2D 176.7(8)
C33D Co3D C43D 99.6(3)
C33D Co3D C53D 100.1(3)
C43D Co3D C53D 105.3(4)
C33D Co3D C13D 100.4(2)
C43D Co3D C13D 144.3(3)
C53D Co3D C13D 99.8(3)
C33D Co3D C14D 96.6(3)
C43D Co3D C14D 109.4(4)
C53D Co3D C14D 138.0(3)
C13D Co3D C14D 39.1(2)
C33D Co3D Co4D 146.4(2)
C43D Co3D Co4D 99.5(3)
C53D Co3D Co4D 101.1(2)
C13D Co3D Co4D 50.39(16)
C14D Co3D Co4D 50.83(17)
O33D C33D Co3D 179.7(6)
O43D C43D Co3D 178.6(11)
O53D C53D Co3D 174.8(7)
C34D Co4D C54D 101.3(3)
C34D Co4D C44D 99.7(3)
C54D Co4D C44D 107.1(3)
C34D Co4D C13D 100.4(2)
C54D Co4D C13D 100.5(3)
C44D Co4D C13D 141.7(3)
C34D Co4D C14D 98.2(3)
C54D Co4D C14D 138.1(3)
C44D Co4D C14D 105.6(3)
C13D Co4D C14D 39.2(2)
C34D Co4D Co3D 147.7(2)
C54D Co4D Co3D 98.5(2)
C44D Co4D Co3D 98.5(2)
C13D Co4D Co3D 50.73(15)
C14D Co4D Co3D 51.09(17)
O34D C34D Co4D 176.4(5)
O44D C44D Co4D 178.0(7)
O54D C54D Co4D 176.1(6)
C2A C1A Co2A 70.7(4)
C2A C1A Co1A 68.7(4)
Co2A C1A Co1A 77.9(2)
C1A C2A C3A 140.6(5)
C1A C2A Co1A 71.7(4)
C3A C2A Co1A 130.6(4)
C1A C2A Co2A 69.6(4)
C3A C2A Co2A 138.2(4)
Co1A C2A Co2A 78.4(2)
O4A C3A C2A 107.9(4)
C5A O4A C3A 116.6(4)
O4A C5A C6A 116.8(2)
O4A C5A C10A 123.2(2)
C6A C5A C10A 120.0
C5A C6A C7A 120.0
C5A C6A C15D 120.6(2)
C7A C6A C15D 119.3(2)
C8A C7A C6A 120.0
C7A C8A C9A 120.0
C7A C8A C15A 119.1(2)
C9A C8A C15A 120.6(2)
O11A C9A C10A 122.9(2)
O11A C9A C8A 117.1(2)
C10A C9A C8A 120.0
C9A C10A C5A 120.0
C9A O11A C12A 120.1(3)
O11A C12A C13A 113.3(4)
C14A C13A C12A 141.2(5)
C14A C13A Co3A 69.9(3)
C12A C13A Co3A 138.7(4)
C14A C13A Co4A 69.5(4)
C12A C13A Co4A 130.5(4)
Co3A C13A Co4A 78.4(2)
C13A C14A Co3A 69.8(3)
C13A C14A Co4A 70.3(4)
Co3A C14A Co4A 78.6(2)
C16A C15A C8A 108.1(3)
C16A C15A C6B 114.7(3)
C8A C15A C6B 112.3(3)
C17A C16A C15A 114.4(4)
C18A C17A C16A 113.3(5)
C19A C18A C23A 120.0
C19A C18A C17A 116.8(5)
C23A C18A C17A 123.0(5)
C20A C19A C18A 120.0
C19A C20A C21A 120.0
C22A C21A C20A 120.0
C23A C22A C21A 120.0
C22A C23A C18A 120.0
C2B C1B Co1B 69.8(3)
C2B C1B Co2B 69.8(3)
Co1B C1B Co2B 78.69(18)
C1B C2B C3B 143.7(5)
C1B C2B Co1B 70.4(3)
C3B C2B Co1B 131.8(4)
C1B C2B Co2B 70.5(3)
C3B C2B Co2B 134.0(3)
Co1B C2B Co2B 79.06(17)
O4B C3B C2B 107.8(4)
C5B O4B C3B 117.4(3)
O4B C5B C6B 116.9(2)
O4B C5B C10B 123.0(2)
C6B C5B C10B 120.0
C7B C6B C5B 120.0
C7B C6B C15A 121.6(2)
C5B C6B C15A 118.4(2)
C6B C7B C8B 120.0
C7B C8B C9B 120.0
C7B C8B C15B 122.6(2)
C9B C8B C15B 117.4(2)
O11B C9B C10B 123.6(2)
O11B C9B C8B 116.4(2)
C10B C9B C8B 120.0
C9B C10B C5B 120.0
C9B O11B C12B 118.6(3)
O11B C12B C13B 112.3(4)
C14B C13B C12B 143.0(5)
C14B C13B Co4B 70.9(3)
C12B C13B Co4B 132.2(3)
C14B C13B Co3B 70.1(3)
C12B C13B Co3B 134.6(4)
Co4B C13B Co3B 78.42(19)
C13B C14B Co3B 70.5(3)
C13B C14B Co4B 69.7(3)
Co3B C14B Co4B 78.2(2)
C16B C15B C8B 113.2(4)
C16B C15B C6C 111.9(4)
C8B C15B C6C 111.1(3)
C17B C16B C15B 114.8(5)
C16B C17B C18B 112.0(6)
C19B C18B C23B 120.0
C19B C18B C17B 117.7(6)
C23B C18B C17B 122.2(6)
C20B C19B C18B 120.0
C19B C20B C21B 120.0
C22B C21B C20B 120.0
C23B C22B C21B 120.0
C22B C23B C18B 120.0
C2C C1C Co2C 71.2(3)
C2C C1C Co1C 69.8(3)
Co2C C1C Co1C 78.1(2)
C1C C2C C3C 142.1(5)
C1C C2C Co1C 70.6(3)
C3C C2C Co1C 130.9(4)
C1C C2C Co2C 69.3(3)
C3C C2C Co2C 137.8(4)
Co1C C2C Co2C 77.76(19)
O4C C3C C2C 112.2(4)
C5C O4C C3C 116.5(4)
O4C C5C C6C 119.4(2)
O4C C5C C10C 120.5(2)
C6C C5C C10C 120.0
C5C C6C C7C 120.0
C5C C6C C15B 120.4(2)
C7C C6C C15B 119.6(2)
C8C C7C C6C 120.0
C7C C8C C9C 120.0
C7C C8C C15C 119.0(2)
C9C C8C C15C 120.8(2)
O11C C9C C10C 121.7(2)
O11C C9C C8C 118.3(2)
C10C C9C C8C 120.0
C9C C10C C5C 120.0
C9C O11C C12C 117.2(5)
O11C C12C C13C 111.0(6)
C14C C13C C12C 140.1(7)
C14C C13C Co3C 65.0(5)
C12C C13C Co3C 117.4(5)
C14C C13C Co4C 65.3(5)
C12C C13C Co4C 138.5(5)
Co3C C13C Co4C 102.9(3)
C14C C13C Co4C 78.9(5)
C12C C13C Co4C 140.5(5)
Co3C C13C Co4C 80.4(3)
Co4C C13C Co4C 35.45(15)
C14C C13C Co3C 67.9(5)
C12C C13C Co3C 135.2(5)
Co3C C13C Co3C 29.01(14)
Co4C C13C Co3C 78.8(3)
Co4C C13C Co3C 51.62(19)
C13C C14C Co3C 70.2(5)
C13C C14C Co4C 71.9(5)
Co3C C14C Co4C 109.2(5)
C13C C14C Co3C 72.5(5)
Co3C C14C Co3C 29.94(17)
Co4C C14C Co3C 82.3(4)
C13C C14C Co4C 63.9(5)
Co3C C14C Co4C 76.7(3)
Co4C C14C Co4C 32.90(18)
Co3C C14C Co4C 49.5(2)
C8C C15C C16C 115.1(6)
C8C C15C C6D 110.8(3)
C16C C15C C6D 108.4(5)
C8C C15C C16E 102.6(6)
C16C C15C C16E 13.3(7)
C6D C15C C16E 119.1(6)
C15C C16C C17C 110.6(8)
C18C C17C C16C 111.5(7)
C19C C18C C23C 120.0
C19C C18C C17C 121.1(5)
C23C C18C C17C 118.9(5)
C18C C19C C20C 120.0
C19C C20C C21C 120.0
C22C C21C C20C 120.0
C21C C22C C23C 120.0
C22C C23C C18C 120.0
C17E C16E C15C 114.5(11)
C16E C17E C18E 110.5(12)
C19E C18E C23E 120.0
C19E C18E C17E 121.0(9)
C23E C18E C17E 118.9(9)
C20E C19E C18E 120.0
C21E C20E C19E 120.0
C20E C21E C22E 120.0
C23E C22E C21E 120.0
C22E C23E C18E 120.0
C2D C1D Co1D 70.5(4)
C2D C1D Co2D 70.7(4)
Co1D C1D Co2D 77.3(2)
C1D C2D C3D 141.5(5)
C1D C2D Co1D 70.1(4)
C3D C2D Co1D 131.2(4)
C1D C2D Co2D 70.1(4)
C3D C2D Co2D 138.2(4)
Co1D C2D Co2D 76.98(19)
O4D C3D C2D 113.0(4)
C5D O4D C3D 118.5(4)
O4D C5D C6D 116.4(2)
O4D C5D C10D 123.6(2)
C6D C5D C10D 120.0
C7D C6D C5D 120.0
C7D C6D C15C 122.1(2)
C5D C6D C15C 117.9(2)
C6D C7D C8D 120.0
C9D C8D C7D 120.0
C9D C8D C15D 118.0(2)
C7D C8D C15D 122.0(2)
O11D C9D C10D 122.4(2)
O11D C9D C8D 117.6(2)
C10D C9D C8D 120.0
C9D C10D C5D 120.0
C9D O11D C12D 115.7(4)
O11D C12D C13D 109.2(4)
C14D C13D C12D 144.3(5)
C14D C13D Co4D 71.1(3)
C12D C13D Co4D 130.7(4)
C14D C13D Co3D 71.1(3)
C12D C13D Co3D 133.7(4)
Co4D C13D Co3D 78.89(19)
C13D C14D Co4D 69.6(3)
C13D C14D Co3D 69.8(3)
Co4D C14D Co3D 78.1(2)
C16D C15D C8D 113.2(4)
C16D C15D C6A 110.4(4)
C8D C15D C6A 111.7(3)
C17D C16D C15D 113.6(5)
C18D C17D C16D 113.1(5)
C19D C18D C23D 120.0
C19D C18D C17D 121.6(5)
C23D C18D C17D 118.3(5)
C18D C19D C20D 120.0
C21D C20D C19D 120.0
C22D C21D C20D 120.0
C21D C22D C23D 120.0
C22D C23D C18D 120.0
C91 C92 C93 118.8(13)
C94 C93 C92 119.4(14)
C93 C94 C95 119.2(12)
C96 C95 C94 107.4(12)

loop_
_geom_bond_atom_site_label_1
_geom_bond_atom_site_label_2
_geom_bond_distance
Co1A C31A 1.787(7)
Co1A C41A 1.822(7)
Co1A C51A 1.830(8)
Co1A C2A 1.938(6)
Co1A C1A 1.975(6)
Co1A Co2A 2.4650(11)
C31A O31A 1.144(8)
C41A O41A 1.127(8)
C51A O51A 1.127(8)
Co2A C52A 1.800(8)
Co2A C32A 1.805(7)
Co2A C42A 1.838(7)
Co2A C1A 1.948(6)
Co2A C2A 1.961(6)
C32A O32A 1.128(7)
C42A O42A 1.118(9)
C52A O52A 1.132(8)
Co3A C33A 1.780(8)
Co3A C43A 1.802(7)
Co3A C53A 1.815(8)
Co3A C13A 1.955(6)
Co3A C14A 1.957(6)
Co3A Co4A 2.4789(12)
C33A O33A 1.140(9)
C43A O43A 1.150(8)
C53A O53A 1.141(9)
Co4A C34A 1.794(8)
Co4A C54A 1.820(10)
Co4A C44A 1.821(8)
Co4A C14A 1.957(6)
Co4A C13A 1.967(6)
C34A O34A 1.122(9)
C44A O44A 1.124(9)
C54A O54A 1.144(10)
Co1B C31B 1.786(6)
Co1B C51B 1.809(6)
Co1B C41B 1.825(6)
Co1B C2B 1.949(5)
Co1B C1B 1.956(5)
Co1B Co2B 2.4809(10)
C31B O31B 1.138(7)
C41B O41B 1.144(7)
C51B O51B 1.136(7)
Co2B C32B 1.794(7)
Co2B C52B 1.810(6)
Co2B C42B 1.822(6)
Co2B C2B 1.949(5)
Co2B C1B 1.957(5)
C32B O32B 1.116(8)
C42B O42B 1.119(7)
C52B O52B 1.131(7)
Co3B C33B 1.799(7)
Co3B C53B 1.814(6)
Co3B C43B 1.835(7)
Co3B C14B 1.962(6)
Co3B C13B 1.967(5)
Co3B Co4B 2.4770(11)
C33B O33B 1.130(8)
C43B O43B 1.126(8)
C53B O53B 1.134(7)
Co4B C34B 1.791(7)
Co4B C54B 1.816(7)
Co4B C44B 1.818(7)
Co4B C13B 1.951(5)
Co4B C14B 1.966(6)
C34B O34B 1.130(8)
C44B O44B 1.134(8)
C54B O54B 1.128(8)
Co1C C31C 1.778(7)
Co1C C41C 1.811(5)
Co1C C51C 1.823(6)
Co1C C2C 1.953(5)
Co1C C1C 1.962(5)
Co1C Co2C 2.4637(11)
C31C O31C 1.139(7)
C41C O41C 1.126(6)
C51C O51C 1.139(7)
Co2C C32C 1.789(8)
Co2C C52C 1.803(7)
Co2C C42C 1.820(7)
Co2C C1C 1.949(5)
Co2C C2C 1.972(5)
C32C O32C 1.125(8)
C42C O42C 1.123(8)
C52C O52C 1.139(8)
Co3C C33C 1.786(14)
Co3C C53C 1.798(10)
Co3C C43C 1.809(11)
Co3C C14C 1.953(9)
Co3C C13C 2.010(7)
Co3C Co4C 2.471(3)
C33C O33C 1.138(14)
C43C O43C 1.137(13)
C53C O53C 1.123(14)
Co4C C34C 1.782(14)
Co4C C14C 1.796(9)
Co4C C44C 1.801(10)
Co4C C54C 1.803(12)
Co4C C13C 1.878(7)
C34C O34C 1.154(13)
C44C O44C 1.154(12)
C54C O54C 1.158(13)
Co3C C14C 1.730(9)
Co3C C13C 1.796(7)
Co3C C53C 1.798(15)
Co3C C43C 1.808(13)
Co3C C33C 1.810(15)
Co3C Co4C 2.451(4)
C33C O33C 1.156(16)
C43C O43C 1.164(16)
C53C O53C 1.154(15)
Co4C C34C 1.798(17)
Co4C C44C 1.799(12)
Co4C C54C 1.818(15)
Co4C C13C 1.996(7)
Co4C C14C 2.180(9)
C34C O34C 1.153(18)
C44C O44C 1.141(14)
C54C O54C 1.137(19)
Co1D C31D 1.763(9)
Co1D C51D 1.818(7)
Co1D C41D 1.823(9)
Co1D C1D 1.964(6)
Co1D C2D 1.969(5)
Co1D Co2D 2.4538(13)
C31D O31D 1.143(11)
C41D O41D 1.132(10)
C51D O51D 1.134(8)
Co2D C32D 1.784(9)
Co2D C52D 1.813(9)
Co2D C42D 1.815(9)
Co2D C1D 1.967(6)
Co2D C2D 1.974(5)
C32D O32D 1.138(10)
C42D O42D 1.125(10)
C52D O52D 1.145(10)
Co3D C33D 1.801(7)
Co3D C43D 1.807(8)
Co3D C53D 1.815(8)
Co3D C13D 1.953(5)
Co3D C14D 1.968(6)
Co3D Co4D 2.4753(11)
C33D O33D 1.131(8)
C43D O43D 1.141(9)
C53D O53D 1.136(9)
Co4D C34D 1.790(6)
Co4D C54D 1.810(8)
Co4D C44D 1.820(7)
Co4D C13D 1.943(5)
Co4D C14D 1.961(6)
C34D O34D 1.140(7)
C44D O44D 1.133(8)
C54D O54D 1.138(8)
C1A C2A 1.326(8)
C2A C3A 1.496(7)
C3A O4A 1.423(6)
O4A C5A 1.384(4)
C5A C6A 1.3900
C5A C10A 1.3900
C6A C7A 1.3900
C6A C15D 1.544(5)
C7A C8A 1.3900
C8A C9A 1.3900
C8A C15A 1.550(5)
C9A O11A 1.384(4)
C9A C10A 1.3900
O11A C12A 1.420(6)
C12A C13A 1.478(7)
C13A C14A 1.347(8)
C15A C16A 1.542(6)
C15A C6B 1.556(5)
C16A C17A 1.534(7)
C17A C18A 1.499(8)
C18A C19A 1.3900
C18A C23A 1.3900
C19A C20A 1.3900
C20A C21A 1.3900
C21A C22A 1.3900
C22A C23A 1.3900
C1B C2B 1.328(7)
C2B C3B 1.478(6)
C3B O4B 1.435(5)
O4B C5B 1.369(4)
C5B C6B 1.3900
C5B C10B 1.3900
C6B C7B 1.3900
C7B C8B 1.3900
C8B C9B 1.3900
C8B C15B 1.546(5)
C9B O11B 1.378(4)
C9B C10B 1.3900
O11B C12B 1.431(5)
C12B C13B 1.495(7)
C13B C14B 1.322(8)
C15B C16B 1.539(7)
C15B C6C 1.546(5)
C16B C17B 1.469(10)
C17B C18B 1.521(10)
C18B C19B 1.3900
C18B C23B 1.3900
C19B C20B 1.3900
C20B C21B 1.3900
C21B C22B 1.3900
C22B C23B 1.3900
C1C C2C 1.327(7)
C2C C3C 1.470(7)
C3C O4C 1.430(6)
O4C C5C 1.379(4)
C5C C6C 1.3900
C5C C10C 1.3900
C6C C7C 1.3900
C7C C8C 1.3900
C8C C9C 1.3900
C8C C15C 1.538(5)
C9C O11C 1.383(4)
C9C C10C 1.3900
O11C C12C 1.384(9)
C12C C13C 1.472(10)
C13C C14C 1.342(11)
C15C C16C 1.538(11)
C15C C6D 1.541(5)
C15C C16E 1.585(14)
C16C C17C 1.540(13)
C17C C18C 1.518(8)
C18C C19C 1.3900
C18C C23C 1.3900
C19C C20C 1.3900
C20C C21C 1.3900
C21C C22C 1.3900
C22C C23C 1.3900
C16E C17E 1.50(2)
C17E C18E 1.534(16)
C18E C19E 1.3900
C18E C23E 1.3900
C19E C20E 1.3900
C20E C21E 1.3900
C21E C22E 1.3900
C22E C23E 1.3900
C1D C2D 1.323(8)
C2D C3D 1.499(7)
C3D O4D 1.422(6)
O4D C5D 1.374(4)
C5D C6D 1.3900
C5D C10D 1.3900
C6D C7D 1.3900
C7D C8D 1.3900
C8D C9D 1.3900
C8D C15D 1.543(5)
C9D O11D 1.383(4)
C9D C10D 1.3900
O11D C12D 1.407(6)
C12D C13D 1.485(7)
C13D C14D 1.311(8)
C15D C16D 1.538(7)
C16D C17D 1.513(8)
C17D C18D 1.510(8)
C18D C19D 1.3900
C18D C23D 1.3900
C19D C20D 1.3900
C20D C21D 1.3900
C21D C22D 1.3900
C22D C23D 1.3900
C91 C92 1.474(14)
C92 C93 1.497(13)
C93 C94 1.408(14)
C94 C95 1.581(13)
C95 C96 1.520(15)
